data_2106150
loop_
_publ_author_name
'Hodeau, J.L.'
'Marezio, M.'
'Remeika, J.P.'

_publ_section_title
;
 The structure of (Er1-x Snx) Er4 Rh6 Sn4 Sn12 Sn2, a ternary reentrant
 superconductor
;
_journal_name_full 'Acta Crystallographica B (39,1983-)'
_journal_page_first 26
_journal_page_last 38
_journal_volume 40
_journal_year 1984
_chemical_formula_sum 'Er4.32 Rh6 Sn18.68'
_space_group_IT_number 142
_symmetry_space_group_name_Hall 'I 4bw 2aw -1bw'
_symmetry_space_group_name_H-M 'I 41/a c d :1'
_cell_angle_alpha 90
_cell_angle_beta 90
_cell_angle_gamma 90
_cell_formula_units_Z 8
_cell_length_a 13.73
_cell_length_b 13.73
_cell_length_c 27.42
_cell_volume 5169.024
_citation_journal_id_ASTM ASBSDK
_cod_data_source_file Hodeau_ASBSDK_1984_1777.cif
_cod_data_source_block Er4.32Rh6Sn18.68
_cod_original_cell_volume 5169.023
_cod_original_sg_symbol_Hall '-I 4bd 2c (x+1/2,y+1/4,z-3/8)'
_cod_database_code 2106150

loop_
_symmetry_equiv_pos_as_xyz
x,y,z
-y,x+1/2,z+1/4
-x+1/2,-y+1/2,z+1/2
y+1/2,-x,z+3/4
x,-y+1/2,-z+3/4
y+1/2,x+1/2,-z
-x+1/2,y,-z+1/4
-y,-x,-z+1/2
-x,-y+1/2,-z+1/4
y,-x,-z
x-1/2,y,-z-1/4
-y-1/2,x+1/2,-z-1/2
-x,y,z-1/2
-y-1/2,-x,z+1/4
x-1/2,-y+1/2,z
y,x+1/2,z-1/4
x+1/2,y+1/2,z+1/2
-y+1/2,x+1,z+3/4
-x+1,-y+1,z+1
y+1,-x+1/2,z+5/4
x+1/2,-y+1,-z+5/4
y+1,x+1,-z+1/2
-x+1,y+1/2,-z+3/4
-y+1/2,-x+1/2,-z+1
-x+1/2,-y+1,-z+3/4
y+1/2,-x+1/2,-z+1/2
x,y+1/2,-z+1/4
-y,x+1,-z
-x+1/2,y+1/2,z
-y,-x+1/2,z+3/4
x,-y+1,z+1/2
y+1/2,x+1,z+1/4

loop_
_atom_site_label
_atom_site_type_symbol
_atom_site_fract_x
_atom_site_fract_y
_atom_site_fract_z
_atom_site_occupancy
_atom_site_U_iso_or_equiv
Sn3 Sn 0.1765 0.1765 0.25 1 0.0
Sn7 Sn 0 0 0.25 0.68 0.0
Sn1 Sn 0.25 0.2111 0.125 1 0.0
Sn5 Sn 0.0047 0.3242 0.08723 1 0.0
Sn4 Sn 0.32578 0.00919 0.08708 1 0.0
Sn2 Sn 0.3266 0.3266 0.25 1 0.0
Sn6 Sn 0.08725 0.08851 0.04409 1 0.0
Er1 Er 0.13343 0.13765 0.93138 1 0.0
Er7 Er 0 0 0.25 0.32 0.0
Rh1 Rh 0 0 0.12245 1 0.0
Rh2 Rh 0.24391 0.0012 0.9999 1 0.0
